data_4132611
loop_
_publ_author_name
'Yang, Chen'
'Zhang, Chong'
'Zheng, Zhansheng'
'Jiang, Chao'
'Luo, Jun'
'Du, Yang'
'Hu, Bingcheng'
'Sun, Chengguo'
'Christe, Karl O.'

_publ_section_title
;
 Synthesis and Characterization of cyclo-Pentazolate Salts of
 NH<sub>4</sub><sup>+</sup>, NH<sub>3</sub>OH<sup>+</sup>,
 N<sub>2</sub>H<sub>5</sub><sup>+</sup>,
 C(NH<sub>2</sub>)<sub>3</sub><sup>+</sup>, and
 N(CH<sub>3</sub>)<sub>4</sub><sup/>.
;
_journal_issue 48
_journal_name_full 'Journal of the American Chemical Society'
_journal_page_first 16488
_journal_page_last 16494
_journal_paper_doi 10.1021/jacs.8b05106
_journal_volume 140
_journal_year 2018
_chemical_formula_moiety 'C6 H6 Ag2 N4'
_chemical_formula_sum 'C6 H6 Ag2 N4'
_chemical_formula_weight 349.89
_space_group_crystal_system orthorhombic
_space_group_IT_number 19
_space_group_name_Hall 'P 2ac 2ab'
_space_group_name_H-M_alt 'P 21 21 21'
_atom_sites_solution_hydrogens geom
_audit_creation_date 2017-07-26
_audit_creation_method
;
Olex2 1.2-beta
(compiled 2017.07.20 svn.r3457 for OlexSys, GUI svn.r5370)
;
_cell_angle_alpha 90
_cell_angle_beta 90
_cell_angle_gamma 90
_cell_formula_units_Z 4
_cell_length_a 22.291(11)
_cell_length_b 5.553(3)
_cell_length_c 6.631(3)
_cell_measurement_reflns_used 3127
_cell_measurement_temperature 296(2)
_cell_measurement_theta_max 25.33
_cell_measurement_theta_min 3.20
_cell_volume 820.8(7)
_computing_molecular_graphics 'Olex2 (Dolomanov et al., 2009)'
_computing_publication_material 'Olex2 (Dolomanov et al., 2009)'
_computing_structure_refinement 'ShelXL (Sheldrick, 2015)'
_computing_structure_solution 'SHELXT 2014/5 (Sheldrick, 2014)'
_diffrn_ambient_temperature 296.15
_diffrn_measured_fraction_theta_full 0.981
_diffrn_measured_fraction_theta_max 0.980
_diffrn_measurement_device_type 'Bruker APEX-II CCD'
_diffrn_measurement_method '\f and \w scans'
_diffrn_radiation_type MoK\a
_diffrn_radiation_wavelength 0.71073
_diffrn_reflns_av_R_equivalents 0.0730
_diffrn_reflns_av_unetI/netI 0.0721
_diffrn_reflns_Laue_measured_fraction_full 0.981
_diffrn_reflns_Laue_measured_fraction_max 0.980
_diffrn_reflns_limit_h_max 25
_diffrn_reflns_limit_h_min -26
_diffrn_reflns_limit_k_max 6
_diffrn_reflns_limit_k_min -6
_diffrn_reflns_limit_l_max 7
_diffrn_reflns_limit_l_min -7
_diffrn_reflns_number 4416
_diffrn_reflns_point_group_measured_fraction_full 0.985
_diffrn_reflns_point_group_measured_fraction_max 0.984
_diffrn_reflns_theta_full 25.242
_diffrn_reflns_theta_max 25.346
_diffrn_reflns_theta_min 3.205
_exptl_absorpt_coefficient_mu 4.713
_exptl_absorpt_correction_T_max 0.7455
_exptl_absorpt_correction_T_min 0.4268
_exptl_absorpt_correction_type multi-scan
_exptl_absorpt_process_details SADABS
_exptl_crystal_colour colourless
_exptl_crystal_colour_primary colourless
_exptl_crystal_density_diffrn 2.832
_exptl_crystal_description block
_exptl_crystal_F_000 656
_exptl_crystal_size_max 0.25
_exptl_crystal_size_mid 0.19
_exptl_crystal_size_min 0.16
_refine_diff_density_max 2.665
_refine_diff_density_min -1.872
_refine_diff_density_rms 0.375
_refine_ls_abs_structure_details
;
 Refined as an inversion twin.
;
_refine_ls_abs_structure_Flack 0.3(5)
_refine_ls_extinction_method none
_refine_ls_goodness_of_fit_ref 1.186
_refine_ls_hydrogen_treatment constr
_refine_ls_matrix_type full
_refine_ls_number_parameters 110
_refine_ls_number_reflns 1452
_refine_ls_number_restraints 150
_refine_ls_restrained_S_all 1.129
_refine_ls_R_factor_all 0.1137
_refine_ls_R_factor_gt 0.0903
_refine_ls_shift/su_max 0.000
_refine_ls_shift/su_mean 0.000
_refine_ls_structure_factor_coef Fsqd
_refine_ls_weighting_details 'w=1/[\s^2^(Fo^2^)+(0.0001P)^2^+67.9616P] where P=(Fo^2^+2Fc^2^)/3'
_refine_ls_weighting_scheme calc
_refine_ls_wR_factor_gt 0.2028
_refine_ls_wR_factor_ref 0.2186
_reflns_Friedel_coverage 0.650
_reflns_Friedel_fraction_full 0.991
_reflns_Friedel_fraction_max 0.990
_reflns_number_gt 1189
_reflns_number_total 1452
_reflns_threshold_expression 'I > 2\s(I)'
_cod_data_source_file (C3H3N2)Ag(C3H3N2)Ag.cif
_cod_data_source_block 11_a
_cod_original_cell_volume 820.7(7)
_cod_database_code 4132611
_shelx_shelxl_version_number 2016/6
_shelx_space_group_comment
;
The symmetry employed for this shelxl refinement is uniquely defined
by the following loop, which should always be used as a source of
symmetry information in preference to the above space-group names.
They are only intended as comments.
;
_shelx_estimated_absorpt_t_max 0.519
_shelx_estimated_absorpt_t_min 0.385
_olex2_refinement_description
;
1. Twinned data refinement
 Scales: 0.7(5)
 0.3(5)
2. Fixed Uiso
 At 1.2 times of:
  All C(H) groups
3. Uiso/Uaniso restraints and constraints
Uanis(N2) \\sim Ueq, Uanis(N1) \\sim Ueq, Uanis(N3) \\sim Ueq, Uanis(N4) \\sim
Ueq, Uanis(C2) \\sim Ueq, Uanis(C3) \\sim Ueq, Uanis(C5) \\sim Ueq, Uanis(C6)
\\sim Ueq, Uanis(C1) \\sim Ueq, Uanis(C4) \\sim Ueq: with sigma of 0.01 and
sigma for terminal atoms of 0.02
4. Rigid body (RIGU) restrains
 All non-hydrogen atoms
 with sigma for 1-2 distances of 0.004 and sigma for 1-3 distances of 0.004
5.a Aromatic/amide H refined with riding coordinates:
 C2(H2), C3(H3), C5(H5), C6(H6), C1(H1), C4(H4)
;
_olex2_submission_special_instructions 'No special instructions were received'

loop_
_space_group_symop_operation_xyz
'x, y, z'
'-x+1/2, -y, z+1/2'
'-x, y+1/2, -z+1/2'
'x+1/2, -y+1/2, -z'

loop_
_atom_site_label
_atom_site_type_symbol
_atom_site_fract_x
_atom_site_fract_y
_atom_site_fract_z
_atom_site_U_iso_or_equiv
_atom_site_adp_type
_atom_site_occupancy
_atom_site_site_symmetry_order
_atom_site_calc_flag
_atom_site_refinement_flags_posn
_atom_site_refinement_flags_adp
Ag1 Ag 0.37792(11) 0.6507(5) 0.4319(5) 0.0368(8) Uani 1 1 d . U
Ag2 Ag 0.11600(12) 0.4046(5) 0.4025(5) 0.0368(7) Uani 1 1 d . U
N2 N 0.4664(11) 0.571(5) 0.493(4) 0.026(5) Uani 1 1 d . U
N1 N 0.5521(12) 0.363(5) 0.538(5) 0.032(5) Uani 1 1 d . U
N3 N 0.2891(12) 0.720(5) 0.373(4) 0.028(5) Uani 1 1 d . U
N4 N 0.1907(13) 0.628(6) 0.362(5) 0.040(6) Uani 1 1 d . U
C2 C 0.5137(14) 0.703(6) 0.416(6) 0.030(6) Uani 1 1 d . U
H2 H 0.510557 0.856662 0.360572 0.036 Uiso 1 1 calc R .
C3 C 0.4928(14) 0.364(6) 0.566(5) 0.030(6) Uani 1 1 d . U
H3 H 0.471758 0.239481 0.628065 0.035 Uiso 1 1 calc R .
C5 C 0.1990(15) 0.851(7) 0.270(5) 0.030(6) Uani 1 1 d . U
H5 H 0.169077 0.946486 0.214892 0.037 Uiso 1 1 calc R .
C6 C 0.2456(15) 0.561(7) 0.422(7) 0.034(6) Uani 1 1 d . U
H6 H 0.253120 0.417852 0.490401 0.041 Uiso 1 1 calc R .
C1 C 0.5658(14) 0.575(7) 0.433(6) 0.034(6) Uani 1 1 d . U
H1 H 0.603328 0.620774 0.384663 0.041 Uiso 1 1 calc R .
C4 C 0.2585(14) 0.904(7) 0.276(5) 0.026(6) Uani 1 1 d . U
H4 H 0.276004 1.042855 0.223032 0.031 Uiso 1 1 calc R .

loop_
_atom_site_aniso_label
_atom_site_aniso_U_11
_atom_site_aniso_U_22
_atom_site_aniso_U_33
_atom_site_aniso_U_23
_atom_site_aniso_U_13
_atom_site_aniso_U_12
Ag1 0.0301(13) 0.0300(14) 0.0503(17) 0.0021(13) -0.0032(13) 0.0017(11)
Ag2 0.0351(14) 0.0279(13) 0.0473(17) 0.0006(13) 0.0034(13) -0.0037(11)
N2 0.030(6) 0.025(9) 0.024(10) -0.002(8) 0.001(7) -0.001(7)
N1 0.032(7) 0.024(9) 0.038(11) -0.003(9) -0.002(8) 0.000(7)
N3 0.033(7) 0.026(9) 0.025(11) -0.003(8) 0.002(8) 0.004(6)
N4 0.036(7) 0.037(10) 0.048(12) 0.003(9) 0.001(8) -0.003(7)
C2 0.033(8) 0.029(9) 0.028(12) 0.000(9) -0.001(9) -0.004(7)
C3 0.033(8) 0.024(9) 0.032(12) -0.001(9) 0.003(8) 0.001(7)
C5 0.033(8) 0.030(10) 0.029(12) -0.005(9) -0.002(8) 0.001(7)
C6 0.036(7) 0.032(10) 0.034(12) 0.003(9) 0.001(9) -0.001(7)
C1 0.031(8) 0.033(10) 0.038(12) 0.000(9) -0.004(9) -0.004(7)
C4 0.035(8) 0.024(9) 0.019(11) -0.005(9) 0.000(8) 0.001(7)

loop_
_atom_type_symbol
_atom_type_description
_atom_type_scat_dispersion_real
_atom_type_scat_dispersion_imag
_atom_type_scat_source
C C 0.0033 0.0016 'International Tables Vol C Tables 4.2.6.8 and 6.1.1.4'
H H 0.0000 0.0000 'International Tables Vol C Tables 4.2.6.8 and 6.1.1.4'
Ag Ag -0.8971 1.1015 'International Tables Vol C Tables 4.2.6.8 and 6.1.1.4'
N N 0.0061 0.0033 'International Tables Vol C Tables 4.2.6.8 and 6.1.1.4'

loop_
_geom_angle_atom_site_label_1
_geom_angle_atom_site_label_2
_geom_angle_atom_site_label_3
_geom_angle
_geom_angle_site_symmetry_1
_geom_angle_site_symmetry_3
N2 Ag1 Ag2 75.2(8) . 2_565
N3 Ag1 Ag2 104.4(8) . 2_565
N3 Ag1 N2 178.3(12) . .
N1 Ag2 Ag1 98.5(8) 4_456 2_564
N4 Ag2 Ag1 84.0(9) . 2_564
N4 Ag2 N1 170.0(11) . 4_456
C2 N2 Ag1 123(2) . .
C3 N2 Ag1 131(2) . .
C3 N2 C2 104(3) . .
C3 N1 Ag2 130(2) . 4_556
C3 N1 C1 106(3) . .
C1 N1 Ag2 123(2) . 4_556
C6 N3 Ag1 122(2) . .
C6 N3 C4 104(3) . .
C4 N3 Ag1 134(2) . .
C5 N4 Ag2 134(2) . .
C6 N4 Ag2 122(3) . .
C6 N4 C5 105(3) . .
N2 C2 H2 125.0 . .
C1 C2 N2 110(3) . .
C1 C2 H2 125.0 . .
N2 C3 H3 124.0 . .
N1 C3 N2 112(3) . .
N1 C3 H3 124.0 . .
N4 C5 H5 125.8 . .
C4 C5 N4 108(3) . .
C4 C5 H5 125.8 . .
N3 C6 H6 123.2 . .
N4 C6 N3 114(3) . .
N4 C6 H6 123.2 . .
N1 C1 H1 126.5 . .
C2 C1 N1 107(3) . .
C2 C1 H1 126.5 . .
N3 C4 H4 125.4 . .
C5 C4 N3 109(3) . .
C5 C4 H4 125.4 . .

loop_
_geom_bond_atom_site_label_1
_geom_bond_atom_site_label_2
_geom_bond_distance
_geom_bond_site_symmetry_2
Ag1 Ag2 3.138(4) 2_565
Ag1 N2 2.06(3) .
Ag1 N3 2.06(3) .
Ag2 N1 2.10(3) 4_456
Ag2 N4 2.09(3) .
N2 C2 1.38(4) .
N2 C3 1.38(4) .
N1 C3 1.33(4) .
N1 C1 1.40(5) .
N3 C6 1.35(5) .
N3 C4 1.39(4) .
N4 C5 1.39(5) .
N4 C6 1.34(4) .
C2 H2 0.9300 .
C2 C1 1.37(5) .
C3 H3 0.9300 .
C5 H5 0.9300 .
C5 C4 1.36(4) .
C6 H6 0.9300 .
C1 H1 0.9300 .
C4 H4 0.9300 .

loop_
_twin_individual_id
_twin_individual_mass_fraction_refined
1 0.7(5)
2 0.3(5)
